data_7064253
loop_
_publ_author_name
'Palani, Narasimman'
'Gopalsamy, Karuppasamy'
'Bhuvanesh, Nattamai'
'Ajaykamal, Tamilarasan'
'Maurin, Guillaume'
'Sundaravel, Karuppasamy'

_publ_section_title
;
 Manganese(ii) complexes of tridentate 3N ligands as functional models of
 phenoxazinone synthase: impact of ligand steric hindrance on reactivity
;
_journal_issue 14
_journal_name_full 'New Journal of Chemistry'
_journal_page_first 5768
_journal_page_last 5789
_journal_paper_doi 10.1039/D5NJ03127C
_journal_volume 50
_journal_year 2026
_chemical_formula_moiety 'C15 H17 Cl2 Mn N3'
_chemical_formula_sum 'C15 H17 Cl2 Mn N3'
_chemical_formula_weight 365.15
_space_group_crystal_system triclinic
_space_group_IT_number 2
_space_group_name_Hall '-P 1'
_space_group_name_H-M_alt 'P -1'
_atom_sites_solution_hydrogens geom
_atom_sites_solution_primary dual
_audit_creation_date 2021-03-12
_audit_creation_method
;
Olex2 1.3
(compiled 2020.11.12 svn.r5f609507 for OlexSys, GUI svn.r6272)
;
_audit_update_record
;
2025-03-12 deposited with the CCDC.	2026-02-06 downloaded from the CCDC.
;
_cell_angle_alpha 97.040(2)
_cell_angle_beta 101.032(2)
_cell_angle_gamma 114.334(2)
_cell_formula_units_Z 2
_cell_length_a 7.6216(4)
_cell_length_b 8.6279(5)
_cell_length_c 14.0599(7)
_cell_measurement_reflns_used 9903
_cell_measurement_temperature 110.0
_cell_measurement_theta_max 36.340
_cell_measurement_theta_min 2.659
_cell_volume 805.61(8)
_computing_cell_refinement 'SAINT V8.38A (Bruker, 2018)'
_computing_data_reduction 'SAINT V8.38A (Bruker, 2018)'
_computing_molecular_graphics 'Olex2 1.3 (Dolomanov et al., 2009)'
_computing_publication_material 'Olex2 1.3 (Dolomanov et al., 2009)'
_computing_structure_refinement 'SHELXL 2018/3 (Sheldrick, 2015)'
_computing_structure_solution 'SHELXT  (Sheldrick, 2015)'
_diffrn_ambient_temperature 110.0
_diffrn_measured_fraction_theta_full 0.996
_diffrn_measured_fraction_theta_max 0.997
_diffrn_measurement_device_type 'Bruker QUEST PHOTON-III'
_diffrn_measurement_method '\f and \w scans'
_diffrn_radiation_type MoK\a
_diffrn_radiation_wavelength 0.71073
_diffrn_reflns_av_R_equivalents 0.0368
_diffrn_reflns_av_unetI/netI 0.0229
_diffrn_reflns_Laue_measured_fraction_full 0.996
_diffrn_reflns_Laue_measured_fraction_max 0.997
_diffrn_reflns_limit_h_max 9
_diffrn_reflns_limit_h_min -9
_diffrn_reflns_limit_k_max 11
_diffrn_reflns_limit_k_min -11
_diffrn_reflns_limit_l_max 18
_diffrn_reflns_limit_l_min -18
_diffrn_reflns_number 23327
_diffrn_reflns_point_group_measured_fraction_full 0.996
_diffrn_reflns_point_group_measured_fraction_max 0.997
_diffrn_reflns_theta_full 25.242
_diffrn_reflns_theta_max 27.495
_diffrn_reflns_theta_min 2.659
_diffrn_source_current 1.0
_diffrn_source_power 0.05
_diffrn_source_voltage 50.0
_diffrn_standards_number 0
_exptl_absorpt_coefficient_mu 1.146
_exptl_absorpt_correction_T_max 0.4378
_exptl_absorpt_correction_T_min 0.3921
_exptl_absorpt_correction_type multi-scan
_exptl_absorpt_process_details
;
SADABS-2016/2 (Bruker,2016/2) was used for absorption correction.
wR2(int) was 0.0813 before and 0.0564 after correction.
The Ratio of minimum to maximum transmission is 0.8956.
The \l/2 correction factor is Not present.
;
_exptl_crystal_colour brown
_exptl_crystal_colour_primary brown
_exptl_crystal_density_diffrn 1.505
_exptl_crystal_description block
_exptl_crystal_F_000 374
_exptl_crystal_size_max 0.204
_exptl_crystal_size_mid 0.194
_exptl_crystal_size_min 0.147
_refine_diff_density_max 0.402
_refine_diff_density_min -0.243
_refine_diff_density_rms 0.071
_refine_ls_extinction_method none
_refine_ls_goodness_of_fit_ref 1.072
_refine_ls_hydrogen_treatment constr
_refine_ls_matrix_type full
_refine_ls_number_parameters 190
_refine_ls_number_reflns 3696
_refine_ls_number_restraints 0
_refine_ls_restrained_S_all 1.072
_refine_ls_R_factor_all 0.0256
_refine_ls_R_factor_gt 0.0228
_refine_ls_shift/su_max 0.001
_refine_ls_shift/su_mean 0.000
_refine_ls_structure_factor_coef Fsqd
_refine_ls_weighting_details 'w=1/[\s^2^(Fo^2^)+(0.0248P)^2^+0.3744P] where P=(Fo^2^+2Fc^2^)/3'
_refine_ls_weighting_scheme calc
_refine_ls_wR_factor_gt 0.0580
_refine_ls_wR_factor_ref 0.0589
_reflns_Friedel_coverage 0.000
_reflns_number_gt 3393
_reflns_number_total 3696
_reflns_threshold_expression 'I > 2\s(I)'
_cod_data_source_file d5nj03127c2.cif
_cod_data_source_block ksnp17
_cod_depositor_comments 'Adding full bibliography for 7064251--7064253.cif.'
_cod_database_code 7064253
_shelx_shelxl_version_number 2018/3
_shelx_space_group_comment
;
The symmetry employed for this shelxl refinement is uniquely defined
by the following loop, which should always be used as a source of
symmetry information in preference to the above space-group names.
They are only intended as comments.
;
_shelx_estimated_absorpt_t_max 0.850
_shelx_estimated_absorpt_t_min 0.800
_olex2_refinement_description
;
1. Fixed Uiso
 At 1.2 times of:
  All C(H) groups, All C(H,H) groups
2.a Ternary CH refined with riding coordinates:
 C13(H13)
2.b Secondary CH2 refined with riding coordinates:
 C6(H6A,H6B), C7(H7A,H7B), C14(H14A,H14B), C15(H15A,H15B)
2.c Aromatic/amide H refined with riding coordinates:
 C1(H1), C2(H2), C3(H3), C4(H4), C9(H9), C10(H10), C11(H11), C12(H12)
;
_olex2_submission_special_instructions 'No special instructions were received'

loop_
_space_group_symop_operation_xyz
'x, y, z'
'-x, -y, -z'

loop_
_atom_site_label
_atom_site_type_symbol
_atom_site_fract_x
_atom_site_fract_y
_atom_site_fract_z
_atom_site_U_iso_or_equiv
_atom_site_adp_type
_atom_site_occupancy
_atom_site_site_symmetry_order
_atom_site_calc_flag
_atom_site_refinement_flags_posn
_atom_site_refinement_flags_adp
_atom_site_refinement_flags_occupancy
_atom_site_disorder_assembly
_atom_site_disorder_group
Mn1 Mn 0.59645(3) 0.40810(2) 0.74235(2) 0.01311(6) Uani 1 1 d . . . . .
Cl1 Cl 0.47690(5) 0.25017(5) 0.85981(3) 0.02416(8) Uani 1 1 d . . . . .
Cl2 Cl 0.37846(5) 0.43932(4) 0.60972(2) 0.01967(8) Uani 1 1 d . . . . .
N1 N 0.71325(16) 0.68047(14) 0.82792(8) 0.0152(2) Uani 1 1 d . . . . .
N2 N 0.91174(15) 0.56263(13) 0.71748(8) 0.0128(2) Uani 1 1 d . . . . .
N3 N 0.66185(16) 0.21047(14) 0.65948(8) 0.0158(2) Uani 1 1 d . . . . .
C1 C 0.6416(2) 0.73255(18) 0.89929(10) 0.0189(3) Uani 1 1 d . . . . .
H1 H 0.545960 0.646415 0.923030 0.023 Uiso 1 1 calc R U . . .
C2 C 0.7019(2) 0.90666(19) 0.93941(10) 0.0220(3) Uani 1 1 d . . . . .
H2 H 0.646150 0.939850 0.988491 0.026 Uiso 1 1 calc R U . . .
C3 C 0.8448(2) 1.03118(18) 0.90655(11) 0.0237(3) Uani 1 1 d . . . . .
H3 H 0.888368 1.151787 0.932607 0.028 Uiso 1 1 calc R U . . .
C4 C 0.9247(2) 0.97894(17) 0.83504(10) 0.0190(3) Uani 1 1 d . . . . .
H4 H 1.025975 1.062827 0.812969 0.023 Uiso 1 1 calc R U . . .
C5 C 0.85350(18) 0.80222(16) 0.79668(9) 0.0142(2) Uani 1 1 d . . . . .
C6 C 0.9213(2) 0.73636(16) 0.71327(10) 0.0160(2) Uani 1 1 d . . . . .
H6A H 0.835367 0.728723 0.648676 0.019 Uiso 1 1 calc R U . . .
H6B H 1.060257 0.820135 0.717837 0.019 Uiso 1 1 calc R U . . .
C7 C 0.89587(19) 0.46720(16) 0.61848(9) 0.0155(2) Uani 1 1 d . . . . .
H7A H 1.030566 0.506645 0.607414 0.019 Uiso 1 1 calc R U . . .
H7B H 0.812886 0.493896 0.566028 0.019 Uiso 1 1 calc R U . . .
C8 C 0.80362(19) 0.27285(16) 0.61133(9) 0.0153(2) Uani 1 1 d . . . . .
C9 C 0.8566(2) 0.16406(18) 0.55478(10) 0.0204(3) Uani 1 1 d . . . . .
H9 H 0.959096 0.211210 0.522389 0.024 Uiso 1 1 calc R U . . .
C10 C 0.7572(2) -0.01469(19) 0.54642(11) 0.0238(3) Uani 1 1 d . . . . .
H10 H 0.788307 -0.091939 0.506637 0.029 Uiso 1 1 calc R U . . .
C11 C 0.6127(2) -0.07919(18) 0.59654(11) 0.0226(3) Uani 1 1 d . . . . .
H11 H 0.543897 -0.201027 0.592415 0.027 Uiso 1 1 calc R U . . .
C12 C 0.5702(2) 0.03748(17) 0.65292(10) 0.0201(3) Uani 1 1 d . . . . .
H12 H 0.472435 -0.006475 0.688348 0.024 Uiso 1 1 calc R U . . .
C13 C 1.08897(19) 0.58110(17) 0.78936(10) 0.0158(2) Uani 1 1 d . . . . .
H13 H 1.218832 0.650826 0.774833 0.019 Uiso 1 1 calc R U . . .
C14 C 1.0972(2) 0.59638(18) 0.89789(10) 0.0212(3) Uani 1 1 d . . . . .
H14A H 0.977585 0.590018 0.918362 0.025 Uiso 1 1 calc R U . . .
H14B H 1.226492 0.675404 0.946743 0.025 Uiso 1 1 calc R U . . .
C15 C 1.0817(2) 0.43328(18) 0.83642(10) 0.0207(3) Uani 1 1 d . . . . .
H15A H 1.201465 0.412148 0.847742 0.025 Uiso 1 1 calc R U . . .
H15B H 0.952657 0.326797 0.819372 0.025 Uiso 1 1 calc R U . . .

loop_
_atom_site_aniso_label
_atom_site_aniso_U_11
_atom_site_aniso_U_22
_atom_site_aniso_U_33
_atom_site_aniso_U_23
_atom_site_aniso_U_13
_atom_site_aniso_U_12
Mn1 0.01228(10) 0.01194(10) 0.01497(10) 0.00274(7) 0.00427(7) 0.00508(7)
Cl1 0.02719(17) 0.02630(17) 0.02462(17) 0.01320(13) 0.01345(13) 0.01243(14)
Cl2 0.01864(15) 0.01879(15) 0.02067(16) 0.00387(12) 0.00110(12) 0.00944(12)
N1 0.0137(5) 0.0152(5) 0.0166(5) 0.0019(4) 0.0039(4) 0.0069(4)
N2 0.0148(5) 0.0116(5) 0.0135(5) 0.0020(4) 0.0038(4) 0.0075(4)
N3 0.0151(5) 0.0137(5) 0.0164(5) 0.0016(4) 0.0005(4) 0.0064(4)
C1 0.0170(6) 0.0203(6) 0.0196(6) 0.0028(5) 0.0065(5) 0.0085(5)
C2 0.0289(7) 0.0236(7) 0.0181(6) 0.0025(5) 0.0087(5) 0.0156(6)
C3 0.0365(8) 0.0162(6) 0.0197(7) 0.0013(5) 0.0079(6) 0.0136(6)
C4 0.0242(7) 0.0144(6) 0.0183(6) 0.0040(5) 0.0061(5) 0.0083(5)
C5 0.0146(6) 0.0152(6) 0.0146(6) 0.0039(4) 0.0026(5) 0.0088(5)
C6 0.0197(6) 0.0128(6) 0.0190(6) 0.0056(5) 0.0086(5) 0.0085(5)
C7 0.0182(6) 0.0149(6) 0.0145(6) 0.0024(5) 0.0058(5) 0.0082(5)
C8 0.0150(6) 0.0158(6) 0.0138(6) 0.0007(5) -0.0008(5) 0.0083(5)
C9 0.0194(6) 0.0209(7) 0.0202(7) -0.0015(5) 0.0019(5) 0.0116(5)
C10 0.0248(7) 0.0199(7) 0.0243(7) -0.0055(5) -0.0040(6) 0.0152(6)
C11 0.0223(7) 0.0137(6) 0.0261(7) 0.0003(5) -0.0058(5) 0.0090(5)
C12 0.0180(6) 0.0150(6) 0.0224(7) 0.0032(5) -0.0010(5) 0.0058(5)
C13 0.0130(6) 0.0155(6) 0.0179(6) 0.0020(5) 0.0024(5) 0.0066(5)
C14 0.0221(7) 0.0250(7) 0.0162(6) 0.0005(5) 0.0005(5) 0.0135(6)
C15 0.0207(7) 0.0178(6) 0.0224(7) 0.0031(5) -0.0007(5) 0.0108(5)

loop_
_atom_type_symbol
_atom_type_description
_atom_type_scat_dispersion_real
_atom_type_scat_dispersion_imag
_atom_type_scat_source
C C 0.0033 0.0016 'International Tables Vol C Tables 4.2.6.8 and 6.1.1.4'
H H 0.0000 0.0000 'International Tables Vol C Tables 4.2.6.8 and 6.1.1.4'
Cl Cl 0.1484 0.1585 'International Tables Vol C Tables 4.2.6.8 and 6.1.1.4'
Mn Mn 0.3368 0.7283 'International Tables Vol C Tables 4.2.6.8 and 6.1.1.4'
N N 0.0061 0.0033 'International Tables Vol C Tables 4.2.6.8 and 6.1.1.4'

loop_
_geom_angle_atom_site_label_1
_geom_angle_atom_site_label_2
_geom_angle_atom_site_label_3
_geom_angle
_geom_angle_site_symmetry_1
_geom_angle_site_symmetry_3
_geom_angle_publ_flag
Cl1 Mn1 Cl2 121.762(15) . . ?
N1 Mn1 Cl1 100.94(3) . . ?
N1 Mn1 Cl2 94.16(3) . . ?
N1 Mn1 N2 73.84(4) . . ?
N1 Mn1 N3 147.14(4) . . ?
N2 Mn1 Cl1 134.96(3) . . ?
N2 Mn1 Cl2 103.27(3) . . ?
N3 Mn1 Cl1 96.87(3) . . ?
N3 Mn1 Cl2 99.62(3) . . ?
N3 Mn1 N2 74.01(4) . . ?
C1 N1 Mn1 125.63(9) . . ?
C5 N1 Mn1 115.21(8) . . ?
C5 N1 C1 118.78(11) . . ?
C6 N2 Mn1 102.96(7) . . ?
C6 N2 C7 111.18(10) . . ?
C7 N2 Mn1 103.40(7) . . ?
C13 N2 Mn1 119.33(8) . . ?
C13 N2 C6 110.17(10) . . ?
C13 N2 C7 109.48(10) . . ?
C8 N3 Mn1 115.76(8) . . ?
C8 N3 C12 118.63(12) . . ?
C12 N3 Mn1 125.60(9) . . ?
N1 C1 H1 118.8 . . ?
N1 C1 C2 122.48(13) . . ?
C2 C1 H1 118.8 . . ?
C1 C2 H2 120.8 . . ?
C3 C2 C1 118.49(13) . . ?
C3 C2 H2 120.8 . . ?
C2 C3 H3 120.2 . . ?
C2 C3 C4 119.55(13) . . ?
C4 C3 H3 120.2 . . ?
C3 C4 H4 120.7 . . ?
C5 C4 C3 118.62(13) . . ?
C5 C4 H4 120.7 . . ?
N1 C5 C4 122.03(12) . . ?
N1 C5 C6 116.38(11) . . ?
C4 C5 C6 121.51(12) . . ?
N2 C6 C5 111.37(10) . . ?
N2 C6 H6A 109.4 . . ?
N2 C6 H6B 109.4 . . ?
C5 C6 H6A 109.4 . . ?
C5 C6 H6B 109.4 . . ?
H6A C6 H6B 108.0 . . ?
N2 C7 H7A 109.5 . . ?
N2 C7 H7B 109.5 . . ?
N2 C7 C8 110.87(10) . . ?
H7A C7 H7B 108.1 . . ?
C8 C7 H7A 109.5 . . ?
C8 C7 H7B 109.5 . . ?
N3 C8 C7 116.18(11) . . ?
N3 C8 C9 122.02(12) . . ?
C9 C8 C7 121.75(12) . . ?
C8 C9 H9 120.6 . . ?
C10 C9 C8 118.82(13) . . ?
C10 C9 H9 120.6 . . ?
C9 C10 H10 120.3 . . ?
C11 C10 C9 119.33(13) . . ?
C11 C10 H10 120.3 . . ?
C10 C11 H11 120.7 . . ?
C10 C11 C12 118.61(13) . . ?
C12 C11 H11 120.7 . . ?
N3 C12 C11 122.57(14) . . ?
N3 C12 H12 118.7 . . ?
C11 C12 H12 118.7 . . ?
N2 C13 H13 115.0 . . ?
N2 C13 C14 120.63(11) . . ?
N2 C13 C15 119.96(11) . . ?
C14 C13 H13 115.0 . . ?
C15 C13 H13 115.0 . . ?
C15 C13 C14 60.35(9) . . ?
C13 C14 H14A 117.8 . . ?
C13 C14 H14B 117.8 . . ?
C13 C14 C15 59.53(9) . . ?
H14A C14 H14B 115.0 . . ?
C15 C14 H14A 117.8 . . ?
C15 C14 H14B 117.8 . . ?
C13 C15 C14 60.12(9) . . ?
C13 C15 H15A 117.8 . . ?
C13 C15 H15B 117.8 . . ?
C14 C15 H15A 117.8 . . ?
C14 C15 H15B 117.8 . . ?
H15A C15 H15B 114.9 . . ?

loop_
_geom_bond_atom_site_label_1
_geom_bond_atom_site_label_2
_geom_bond_distance
_geom_bond_site_symmetry_2
_geom_bond_publ_flag
Mn1 Cl1 2.3491(4) . ?
Mn1 Cl2 2.3699(4) . ?
Mn1 N1 2.2215(11) . ?
Mn1 N2 2.3388(11) . ?
Mn1 N3 2.2247(11) . ?
N1 C1 1.3448(17) . ?
N1 C5 1.3440(17) . ?
N2 C6 1.4796(15) . ?
N2 C7 1.4841(16) . ?
N2 C13 1.4601(16) . ?
N3 C8 1.3437(17) . ?
N3 C12 1.3440(17) . ?
C1 H1 0.9500 . ?
C1 C2 1.3821(19) . ?
C2 H2 0.9500 . ?
C2 C3 1.380(2) . ?
C3 H3 0.9500 . ?
C3 C4 1.3906(19) . ?
C4 H4 0.9500 . ?
C4 C5 1.3837(18) . ?
C5 C6 1.5086(17) . ?
C6 H6A 0.9900 . ?
C6 H6B 0.9900 . ?
C7 H7A 0.9900 . ?
C7 H7B 0.9900 . ?
C7 C8 1.5088(17) . ?
C8 C9 1.3888(18) . ?
C9 H9 0.9500 . ?
C9 C10 1.387(2) . ?
C10 H10 0.9500 . ?
C10 C11 1.381(2) . ?
C11 H11 0.9500 . ?
C11 C12 1.385(2) . ?
C12 H12 0.9500 . ?
C13 H13 1.0000 . ?
C13 C14 1.5024(18) . ?
C13 C15 1.4934(18) . ?
C14 H14A 0.9900 . ?
C14 H14B 0.9900 . ?
C14 C15 1.5057(19) . ?
C15 H15A 0.9900 . ?
C15 H15B 0.9900 . ?

loop_
_geom_torsion_atom_site_label_1
_geom_torsion_atom_site_label_2
_geom_torsion_atom_site_label_3
_geom_torsion_atom_site_label_4
_geom_torsion
_geom_torsion_site_symmetry_1
_geom_torsion_site_symmetry_2
_geom_torsion_site_symmetry_3
_geom_torsion_site_symmetry_4
_geom_torsion_publ_flag
Mn1 N1 C1 C2 -170.35(10) . . . . ?
Mn1 N1 C5 C4 172.71(10) . . . . ?
Mn1 N1 C5 C6 -3.96(14) . . . . ?
Mn1 N2 C6 C5 46.55(11) . . . . ?
Mn1 N2 C7 C8 -46.92(11) . . . . ?
Mn1 N2 C13 C14 -33.82(14) . . . . ?
Mn1 N2 C13 C15 37.38(15) . . . . ?
Mn1 N3 C8 C7 -1.11(14) . . . . ?
Mn1 N3 C8 C9 -178.52(10) . . . . ?
Mn1 N3 C12 C11 177.26(10) . . . . ?
N1 C1 C2 C3 -1.7(2) . . . . ?
N1 C5 C6 N2 -31.47(15) . . . . ?
N2 C7 C8 N3 34.93(15) . . . . ?
N2 C7 C8 C9 -147.64(12) . . . . ?
N2 C13 C14 C15 109.31(13) . . . . ?
N2 C13 C15 C14 -110.40(13) . . . . ?
N3 C8 C9 C10 1.2(2) . . . . ?
C1 N1 C5 C4 -0.61(19) . . . . ?
C1 N1 C5 C6 -177.29(11) . . . . ?
C1 C2 C3 C4 -0.4(2) . . . . ?
C2 C3 C4 C5 1.8(2) . . . . ?
C3 C4 C5 N1 -1.4(2) . . . . ?
C3 C4 C5 C6 175.12(13) . . . . ?
C4 C5 C6 N2 151.84(12) . . . . ?
C5 N1 C1 C2 2.2(2) . . . . ?
C6 N2 C7 C8 -156.76(10) . . . . ?
C6 N2 C13 C14 84.89(14) . . . . ?
C6 N2 C13 C15 156.09(11) . . . . ?
C7 N2 C6 C5 156.68(10) . . . . ?
C7 N2 C13 C14 -152.54(11) . . . . ?
C7 N2 C13 C15 -81.35(14) . . . . ?
C7 C8 C9 C10 -176.06(12) . . . . ?
C8 N3 C12 C11 -1.64(19) . . . . ?
C8 C9 C10 C11 -1.8(2) . . . . ?
C9 C10 C11 C12 0.7(2) . . . . ?
C10 C11 C12 N3 1.1(2) . . . . ?
C12 N3 C8 C7 177.90(11) . . . . ?
C12 N3 C8 C9 0.48(18) . . . . ?
C13 N2 C6 C5 -81.77(13) . . . . ?
C13 N2 C7 C8 81.28(12) . . . . ?
